data_2212146
loop_
_publ_author_name
'Fang, Mei-Juan'
'Fang, Hua'
'Wei, Zan-Bin'
'Pei, Dan-Qing'
'Zhao, Yu-Fen'

_publ_section_title
;
 Methyl
 2-(2-carboxy-3-hydroxy-5-methylphenoxy)-5-hydroxy-3-methoxybenzoate
;
_journal_coeditor_code DN2117
_journal_issue 2
_journal_name_full 'Acta Crystallographica Section E'
_journal_page_first o894
_journal_page_last o895
_journal_paper_doi 10.1107/S1600536807002280
_journal_volume 63
_journal_year 2007
_chemical_formula_iupac 'C17 H16 O8'
_chemical_formula_moiety 'C17 H16 O8'
_chemical_formula_sum 'C17 H16 O8'
_chemical_formula_weight 348.30
_chemical_name_systematic
;
Methyl 2-(2-carboxy-3-hydroxy-5-methylphenoxy)-5-hydroxy-3-methoxybenzoate
;
_space_group_IT_number 14
_symmetry_cell_setting monoclinic
_symmetry_space_group_name_Hall '-P 2ybc'
_symmetry_space_group_name_H-M 'P 1 21/c 1'
_atom_sites_solution_hydrogens geom
_atom_sites_solution_primary direct
_atom_sites_solution_secondary difmap
_audit_creation_method SHELXL-97
_cell_angle_alpha 90.00
_cell_angle_beta 93.004(6)
_cell_angle_gamma 90.00
_cell_formula_units_Z 4
_cell_length_a 4.9176(15)
_cell_length_b 18.048(5)
_cell_length_c 17.532(5)
_cell_measurement_reflns_used 2848
_cell_measurement_temperature 273(2)
_cell_measurement_theta_max 27.33
_cell_measurement_theta_min 2.26
_cell_volume 1553.9(8)
_computing_cell_refinement 'SAINT (Bruker, 2001)'
_computing_data_collection 'SMART (Bruker, 2001)'
_computing_data_reduction SAINT
_computing_molecular_graphics 'ORTEP-3 for Windows (Farrugia, 1997)'
_computing_publication_material SHELXL97
_computing_structure_refinement 'SHELXL97 (Sheldrick, 1997)'
_computing_structure_solution 'SHELXS97 (Sheldrick, 1997)'
_diffrn_ambient_temperature 273(2)
_diffrn_measured_fraction_theta_full 0.998
_diffrn_measured_fraction_theta_max 0.998
_diffrn_measurement_device_type 'Bruker APEX area-detector'
_diffrn_measurement_method '\f and \w'
_diffrn_radiation_monochromator graphite
_diffrn_radiation_source 'fine-focus sealed tube'
_diffrn_radiation_type MoK\a
_diffrn_radiation_wavelength 0.71073
_diffrn_reflns_av_R_equivalents 0.0521
_diffrn_reflns_av_sigmaI/netI 0.0756
_diffrn_reflns_limit_h_max 5
_diffrn_reflns_limit_h_min -5
_diffrn_reflns_limit_k_max 21
_diffrn_reflns_limit_k_min -21
_diffrn_reflns_limit_l_max 20
_diffrn_reflns_limit_l_min -20
_diffrn_reflns_number 7510
_diffrn_reflns_theta_full 25.00
_diffrn_reflns_theta_max 25.00
_diffrn_reflns_theta_min 1.62
_diffrn_standards_decay_% 0
_diffrn_standards_interval_count 0
_diffrn_standards_interval_time 0
_diffrn_standards_number 0
_exptl_absorpt_coefficient_mu 0.120
_exptl_absorpt_correction_T_max 0.9788
_exptl_absorpt_correction_T_min 0.9638
_exptl_absorpt_correction_type multi-scan
_exptl_absorpt_process_details '(SADABS; Bruker, 2001)'
_exptl_crystal_colour colorless
_exptl_crystal_density_diffrn 1.489
_exptl_crystal_density_method 'not measured'
_exptl_crystal_description chunk
_exptl_crystal_F_000 728
_exptl_crystal_size_max 0.31
_exptl_crystal_size_mid 0.28
_exptl_crystal_size_min 0.18
_refine_diff_density_max 0.436
_refine_diff_density_min -0.208
_refine_ls_extinction_method none
_refine_ls_goodness_of_fit_ref 1.068
_refine_ls_hydrogen_treatment constr
_refine_ls_matrix_type full
_refine_ls_number_parameters 232
_refine_ls_number_reflns 2731
_refine_ls_number_restraints 0
_refine_ls_restrained_S_all 1.068
_refine_ls_R_factor_all 0.0752
_refine_ls_R_factor_gt 0.0628
_refine_ls_shift/su_max 0.008
_refine_ls_shift/su_mean 0.000
_refine_ls_structure_factor_coef Fsqd
_refine_ls_weighting_details 'calc w=1/[\s^2^(Fo^2^)+(0.0674P)^2^+0.9562P] where P=(Fo^2^+2Fc^2^)/3'
_refine_ls_weighting_scheme calc
_refine_ls_wR_factor_gt 0.1627
_refine_ls_wR_factor_ref 0.1716
_reflns_number_gt 2220
_reflns_number_total 2731
_reflns_threshold_expression I>2\s(I)
_cod_data_source_file dn2117.cif
_cod_data_source_block I
_cod_original_cell_volume 1553.8(8)
_cod_original_sg_symbol_H-M 'P 21/c'
_cod_database_code 2212146
_cod_database_fobs_code 2212146

loop_
_symmetry_equiv_pos_as_xyz
'x, y, z'
'-x, y+1/2, -z+1/2'
'-x, -y, -z'
'x, -y-1/2, z-1/2'

loop_
_atom_site_type_symbol
_atom_site_label
_atom_site_fract_x
_atom_site_fract_y
_atom_site_fract_z
_atom_site_U_iso_or_equiv
_atom_site_adp_type
_atom_site_calc_flag
_atom_site_refinement_flags
_atom_site_occupancy
C C1' 0.3197(6) 0.31992(13) 0.61196(13) 0.0342(6) Uani d . 1
O O1 -0.1914(5) 0.18803(11) 0.83550(12) 0.0551(6) Uani d . 1
C C1 0.0802(6) 0.29214(14) 0.84569(14) 0.0368(6) Uani d . 1
C C2' 0.2296(5) 0.34999(13) 0.67959(13) 0.0311(6) Uani d . 1
C C2 0.2530(6) 0.34242(14) 0.81444(13) 0.0347(6) Uani d . 1
O O2 0.1708(5) 0.18914(12) 0.76671(13) 0.0619(7) Uani d . 1
O O3 0.4908(5) 0.45424(11) 0.81595(11) 0.0529(6) Uani d . 1
C C3' 0.0258(5) 0.40103(13) 0.67975(14) 0.0356(6) Uani d . 1
H H3' -0.0345 0.4185 0.7258 0.043 Uiso calc R 1
C C3 0.3192(6) 0.40782(14) 0.85218(14) 0.0394(6) Uani d . 1
O O4 -0.0714(6) 0.39036(13) 1.01900(13) 0.0739(8) Uani d . 1
H H4 -0.1402 0.3534 1.0373 0.111 Uiso calc R 1
C C4' -0.0914(6) 0.42683(14) 0.61148(15) 0.0383(6) Uani d . 1
C C4 0.2088(7) 0.42260(15) 0.92072(15) 0.0473(7) Uani d . 1
H H4A 0.2520 0.4664 0.9465 0.057 Uiso calc R 1
O O5 0.3676(4) 0.32701(10) 0.74551(9) 0.0372(5) Uani d . 1
C C5' 0.0034(6) 0.40151(15) 0.54440(15) 0.0438(7) Uani d . 1
H H5' -0.0718 0.4197 0.4983 0.053 Uiso calc R 1
C C5 0.0340(7) 0.37255(15) 0.95132(15) 0.0476(8) Uani d . 1
C C6' 0.2079(6) 0.34973(14) 0.54379(14) 0.0410(7) Uani d . 1
O O6 0.5768(6) 0.21924(13) 0.66879(12) 0.0685(8) Uani d . 1
H H6 0.5087 0.2377 0.7060 0.103 Uiso calc R 1
C C6 -0.0330(6) 0.30829(15) 0.91388(15) 0.0440(7) Uani d . 1
H H6A -0.1551 0.2754 0.9344 0.053 Uiso calc R 1
O O7 0.6077(5) 0.23889(12) 0.54963(12) 0.0618(7) Uani d . 1
C C7' 0.5119(6) 0.25825(14) 0.60867(15) 0.0412(7) Uani d . 1
C C7 0.0294(6) 0.21967(15) 0.80989(15) 0.0384(6) Uani d . 1
O O8 0.2950(6) 0.33012(12) 0.47552(11) 0.0606(7) Uani d . 1
H H8 0.4123 0.2980 0.4812 0.091 Uiso calc R 1
C C8' -0.3139(6) 0.48313(16) 0.61228(18) 0.0521(8) Uani d . 1
H H8'1 -0.2372 0.5319 0.6094 0.078 Uiso calc R 1
H H8'2 -0.4078 0.4784 0.6587 0.078 Uiso calc R 1
H H8'3 -0.4396 0.4752 0.5693 0.078 Uiso calc R 1
C C8 -0.2479(8) 0.11425(18) 0.8114(2) 0.0676(10) Uani d . 1
H H8A -0.1977 0.1081 0.7596 0.101 Uiso calc R 1
H H8B -0.4388 0.1044 0.8146 0.101 Uiso calc R 1
H H8C -0.1453 0.0803 0.8438 0.101 Uiso calc R 1
C C9 0.5785(8) 0.51845(17) 0.8560(2) 0.0632(9) Uani d . 1
H H9A 0.4254 0.5504 0.8628 0.095 Uiso calc R 1
H H9B 0.7108 0.5440 0.8274 0.095 Uiso calc R 1
H H9C 0.6588 0.5047 0.9050 0.095 Uiso calc R 1

loop_
_atom_site_aniso_label
_atom_site_aniso_U_11
_atom_site_aniso_U_22
_atom_site_aniso_U_33
_atom_site_aniso_U_12
_atom_site_aniso_U_13
_atom_site_aniso_U_23
C1' 0.0490(16) 0.0267(12) 0.0276(13) -0.0076(11) 0.0078(11) -0.0016(10)
O1 0.0592(14) 0.0503(12) 0.0565(13) -0.0151(10) 0.0104(10) -0.0023(10)
C1 0.0453(16) 0.0357(14) 0.0299(13) 0.0021(12) 0.0048(11) 0.0038(11)
C2' 0.0416(15) 0.0267(11) 0.0254(12) -0.0067(11) 0.0045(10) 0.0032(9)
C2 0.0466(16) 0.0364(13) 0.0215(12) 0.0053(12) 0.0048(10) 0.0006(10)
O2 0.0689(16) 0.0499(12) 0.0689(15) -0.0046(11) 0.0211(12) -0.0156(11)
O3 0.0727(15) 0.0446(11) 0.0426(12) -0.0164(10) 0.0126(10) -0.0004(9)
C3' 0.0462(16) 0.0317(13) 0.0297(13) -0.0021(11) 0.0091(11) 0.0007(10)
C3 0.0522(17) 0.0368(14) 0.0295(13) -0.0005(12) 0.0059(11) 0.0037(11)
O4 0.122(2) 0.0606(14) 0.0435(13) -0.0154(14) 0.0458(14) -0.0143(11)
C4' 0.0414(15) 0.0302(13) 0.0431(15) -0.0074(11) 0.0005(11) 0.0059(11)
C4 0.070(2) 0.0385(14) 0.0340(15) -0.0025(14) 0.0069(13) -0.0084(12)
O5 0.0491(12) 0.0400(10) 0.0232(9) 0.0074(8) 0.0078(8) 0.0020(7)
C5' 0.0552(18) 0.0435(15) 0.0320(14) -0.0054(14) -0.0055(12) 0.0081(12)
C5 0.071(2) 0.0436(15) 0.0300(14) 0.0030(14) 0.0166(13) -0.0017(12)
C6' 0.0618(19) 0.0354(13) 0.0263(13) -0.0109(13) 0.0054(12) -0.0023(11)
O6 0.0968(19) 0.0674(14) 0.0433(12) 0.0442(14) 0.0243(12) 0.0116(11)
C6 0.0581(19) 0.0405(14) 0.0348(14) -0.0009(13) 0.0160(13) 0.0056(12)
O7 0.0925(18) 0.0537(13) 0.0421(12) 0.0144(12) 0.0298(12) -0.0057(10)
C7' 0.0564(18) 0.0340(14) 0.0344(14) -0.0030(12) 0.0132(13) -0.0037(11)
C7 0.0452(16) 0.0373(14) 0.0329(14) -0.0020(12) 0.0060(12) -0.0015(11)
O8 0.096(2) 0.0615(14) 0.0241(10) 0.0069(12) 0.0072(10) -0.0048(9)
C8' 0.0509(18) 0.0422(16) 0.063(2) -0.0007(14) -0.0017(15) 0.0104(14)
C8 0.072(2) 0.0468(18) 0.084(3) -0.0139(17) -0.0032(19) 0.0066(17)
C9 0.079(3) 0.0471(18) 0.064(2) -0.0158(17) 0.0067(18) -0.0074(16)

loop_
_atom_type_symbol
_atom_type_description
_atom_type_scat_dispersion_real
_atom_type_scat_dispersion_imag
_atom_type_scat_source
C C 0.0033 0.0016 'International Tables Vol C Tables 4.2.6.8 and 6.1.1.4'
H H 0.0000 0.0000 'International Tables Vol C Tables 4.2.6.8 and 6.1.1.4'
N N 0.0061 0.0033 'International Tables Vol C Tables 4.2.6.8 and 6.1.1.4'
O O 0.0106 0.0060 'International Tables Vol C Tables 4.2.6.8 and 6.1.1.4'

loop_
_geom_angle_atom_site_label_1
_geom_angle_atom_site_label_2
_geom_angle_atom_site_label_3
_geom_angle
C2' C1' C6' 116.6(2)
C2' C1' C7' 124.3(2)
C6' C1' C7' 119.0(2)
C7 O1 C8 117.0(2)
C6 C1 C2 119.5(2)
C6 C1 C7 119.5(2)
C2 C1 C7 120.8(2)
C3' C2' O5 122.3(2)
C3' C2' C1' 122.1(2)
O5 C2' C1' 115.6(2)
C1 C2 C3 120.5(2)
C1 C2 O5 120.1(2)
C3 C2 O5 119.4(2)
C3 O3 C9 116.8(2)
C2' C3' C4' 120.0(2)
C2' C3' H3' 120.0
C4' C3' H3' 120.0
O3 C3 C4 124.8(2)
O3 C3 C2 115.8(2)
C4 C3 C2 119.4(2)
C5 O4 H4 109.5
C5' C4' C3' 119.2(3)
C5' C4' C8' 121.3(3)
C3' C4' C8' 119.6(2)
C3 C4 C5 119.9(3)
C3 C4 H4A 120.0
C5 C4 H4A 120.0
C2' O5 C2 117.8(2)
C4' C5' C6' 121.2(2)
C4' C5' H5' 119.4
C6' C5' H5' 119.4
O4 C5 C6 121.9(3)
O4 C5 C4 117.4(3)
C6 C5 C4 120.7(2)
O8 C6' C5' 117.1(2)
O8 C6' C1' 122.2(3)
C5' C6' C1' 120.7(2)
C7' O6 H6 109.5
C5 C6 C1 120.0(3)
C5 C6 H6A 120.0
C1 C6 H6A 120.0
O7 C7' O6 116.7(3)
O7 C7' C1' 122.3(3)
O6 C7' C1' 120.9(2)
O2 C7 O1 122.2(3)
O2 C7 C1 126.4(3)
O1 C7 C1 111.3(2)
C6' O8 H8 109.5
C4' C8' H8'1 109.5
C4' C8' H8'2 109.5
H8'1 C8' H8'2 109.5
C4' C8' H8'3 109.5
H8'1 C8' H8'3 109.5
H8'2 C8' H8'3 109.5
O1 C8 H8A 109.5
O1 C8 H8B 109.5
H8A C8 H8B 109.5
O1 C8 H8C 109.5
H8A C8 H8C 109.5
H8B C8 H8C 109.5
O3 C9 H9A 109.5
O3 C9 H9B 109.5
H9A C9 H9B 109.5
O3 C9 H9C 109.5
H9A C9 H9C 109.5
H9B C9 H9C 109.5

loop_
_geom_bond_atom_site_label_1
_geom_bond_atom_site_label_2
_geom_bond_distance
C1' C2' 1.397(3)
C1' C6' 1.397(4)
C1' C7' 1.463(4)
O1 C7 1.326(3)
O1 C8 1.420(4)
C1 C6 1.376(3)
C1 C2 1.376(4)
C1 C7 1.466(4)
C2' C3' 1.361(4)
C2' O5 1.373(3)
C2 C3 1.384(4)
C2 O5 1.388(3)
O2 C7 1.190(3)
O3 C3 1.369(3)
O3 C9 1.411(4)
C3' C4' 1.382(4)
C3' H3' 0.9300
C3 C4 1.371(4)
O4 C5 1.358(3)
O4 H4 0.8200
C4' C5' 1.366(4)
C4' C8' 1.494(4)
C4 C5 1.375(4)
C4 H4A 0.9300
C5' C6' 1.373(4)
C5' H5' 0.9300
C5 C6 1.364(4)
C6' O8 1.340(3)
O6 C7' 1.293(3)
O6 H6 0.8200
C6 H6A 0.9300
O7 C7' 1.211(3)
O8 H8 0.8200
C8' H8'1 0.9600
C8' H8'2 0.9600
C8' H8'3 0.9600
C8 H8A 0.9600
C8 H8B 0.9600
C8 H8C 0.9600
C9 H9A 0.9600
C9 H9B 0.9600
C9 H9C 0.9600

loop_
_geom_hbond_atom_site_label_D
_geom_hbond_atom_site_label_H
_geom_hbond_atom_site_label_A
_geom_hbond_site_symmetry_A
_geom_hbond_distance_DH
_geom_hbond_distance_HA
_geom_hbond_distance_DA
_geom_hbond_angle_DHA
O4 H4 O7 4_466 0.82 2.09 2.882(3) 160.9
O6 H6 O5 . 0.82 1.90 2.607(3) 143.9
O8 H8 O7 . 0.82 1.84 2.560(3) 146.1

loop_
_cod_related_entry_id
_cod_related_entry_database
_cod_related_entry_code
1 ChemSpider 2338324
